data_7111045
loop_
_publ_author_name
'Pettinari, Claudio'
'Marchetti, Fabio'
'Cingolani, Augusto'
'Drozdov, Andrei'
'Troyanov, Sergei'

_publ_section_title
;
 Unexpected synthesis of
 (bis(diphenylphosphinoyl)ethane)&#x00B7;2(2,2-dihydroperoxypropane)
 1&#x2236;2 adduct: a new route to stable organic dihydroperoxides
;
_journal_issue 19
_journal_name_full 'Chemical Communications'
_journal_page_first 1901
_journal_paper_doi 10.1039/b005221n
_journal_year 2000
_chemical_formula_sum 'C32 H40 O10 P2'
_chemical_formula_weight 646.58
_chemical_name_systematic
; 
 ? 
;
_space_group_IT_number 61
_symmetry_cell_setting orthorhombic
_symmetry_space_group_name_Hall '-P 2ac 2ab'
_symmetry_space_group_name_H-M 'P b c a'
_atom_sites_solution_hydrogens geom
_atom_sites_solution_primary direct
_atom_sites_solution_secondary difmap
_audit_creation_method SHELXL
_cell_angle_alpha 90.00
_cell_angle_beta 90.00
_cell_angle_gamma 90.00
_cell_formula_units_Z 4
_cell_length_a 15.447(3)
_cell_length_b 10.989(2)
_cell_length_c 19.907(4)
_cell_measurement_reflns_used 904
_cell_measurement_temperature 180(2)
_cell_measurement_theta_max 24
_cell_measurement_theta_min 5
_cell_volume 3379.2(11)
_computing_structure_refinement 'SHELXL-93 (Sheldrick, 1993)'
_computing_structure_solution 'SHELXS-86 (Sheldrick, 1990)'
_diffrn_ambient_temperature 180(2)
_diffrn_measurement_device IPDS(Stoe)
_diffrn_radiation_monochromator graphite
_diffrn_radiation_source 'fine-focus sealed tube'
_diffrn_radiation_type MoK\a
_diffrn_radiation_wavelength 0.71073
_diffrn_reflns_av_R_equivalents 0.0485
_diffrn_reflns_av_sigmaI/netI 0.0544
_diffrn_reflns_limit_h_max 19
_diffrn_reflns_limit_h_min -13
_diffrn_reflns_limit_k_max 13
_diffrn_reflns_limit_k_min -13
_diffrn_reflns_limit_l_max 17
_diffrn_reflns_limit_l_min -25
_diffrn_reflns_number 11022
_diffrn_reflns_theta_max 26.90
_diffrn_reflns_theta_min 2.49
_exptl_absorpt_coefficient_mu 0.182
_exptl_absorpt_correction_type none
_exptl_crystal_colour colorless
_exptl_crystal_density_diffrn 1.271
_exptl_crystal_F_000 1368
_exptl_crystal_size_max 0.4
_exptl_crystal_size_mid 0.2
_exptl_crystal_size_min 0.2
_refine_diff_density_max 0.279
_refine_diff_density_min -0.217
_refine_diff_density_rms 0.039
_refine_ls_extinction_coef 0.0012(7)
_refine_ls_extinction_expression Fc^*^=kFc[1+0.001xFc^2^\l^3^/sin(2\q)]^-1/4^
_refine_ls_extinction_method SHELXL
_refine_ls_goodness_of_fit_all 0.934
_refine_ls_goodness_of_fit_obs 1.044
_refine_ls_hydrogen_treatment mixed
_refine_ls_matrix_type full
_refine_ls_number_parameters 210
_refine_ls_number_reflns 2777
_refine_ls_number_restraints 0
_refine_ls_restrained_S_all 0.935
_refine_ls_restrained_S_obs 1.044
_refine_ls_R_factor_all 0.0663
_refine_ls_R_factor_obs 0.0362
_refine_ls_shift/esd_max -0.001
_refine_ls_shift/esd_mean 0.000
_refine_ls_structure_factor_coef Fsqd
_refine_ls_weighting_details 'w=1/[\s^2^(Fo^2^)+(0.0532P)^2^+0.0000P] where P=(Fo^2^+2Fc^2^)/3'
_refine_ls_weighting_scheme calc
_refine_ls_wR_factor_all 0.0940
_refine_ls_wR_factor_obs 0.0821
_reflns_number_observed 2081
_reflns_number_total 3414
_reflns_observed_criterion >2sigma(I)
_cod_data_source_file b005221nsup1.cif
_cod_data_source_block peroxo
_cod_depositor_comments
;
The following automatic conversions were performed:

'_symmetry_cell_setting' value 'Orthorhombic' changed to
'orthorhombic' according to
/home/saulius/struct/CIF-dictionaries/cif_core.dic dictionary named
'cif_core.dic' version 2.4.2 from 2011-04-26.

Automatic conversion script
Id: cif_fix_values 1891 2012-01-12 08:04:46Z andrius 

The following automatic conversions were performed:

'_refine_ls_weighting_scheme' value 'calc
w=1/[\s^2^(Fo^2^)+(0.0532P)^2^+0.0000P] where P=(Fo^2^+2Fc^2^)/3' was
changed to 'calc'. New tag '_refine_ls_weighting_details' was
created. The value of the new tag was set to
'w=1/[\s^2^(Fo^2^)+(0.0532P)^2^+0.0000P] where P=(Fo^2^+2Fc^2^)/3'.

Automatic conversion script
Id: cif_fix_values 3143 2015-03-26 13:38:13Z robertas 
;
_cod_original_sg_symbol_H-M Pbca
_cod_database_code 7111045

loop_
_symmetry_equiv_pos_as_xyz
'x, y, z'
'-x+1/2, -y, z+1/2'
'-x, y+1/2, -z+1/2'
'x+1/2, -y+1/2, -z'
'-x, -y, -z'
'x-1/2, y, -z-1/2'
'x, -y-1/2, z-1/2'
'-x-1/2, y-1/2, z'

loop_
_atom_site_aniso_label
_atom_site_aniso_U_11
_atom_site_aniso_U_22
_atom_site_aniso_U_33
_atom_site_aniso_U_23
_atom_site_aniso_U_13
_atom_site_aniso_U_12
P1 0.0246(3) 0.0204(2) 0.0209(2) -0.0007(2) -0.0033(2) 0.0019(2)
O1 0.0355(9) 0.0250(6) 0.0288(8) -0.0046(5) -0.0018(7) 0.0043(5)
C1 0.0245(12) 0.0271(8) 0.0201(9) 0.0026(7) 0.0009(8) 0.0008(7)
C2 0.0295(12) 0.0240(8) 0.0314(11) 0.0013(7) -0.0060(9) -0.0004(7)
C3 0.0321(15) 0.0628(14) 0.055(2) -0.0297(12) 0.0011(12) -0.0028(11)
C4 0.036(2) 0.080(2) 0.065(2) -0.0325(14) -0.0070(14) -0.0129(12)
C5 0.0276(14) 0.0469(12) 0.074(2) 0.0045(11) -0.0168(13) -0.0021(9)
C6 0.042(2) 0.065(2) 0.179(4) -0.061(2) -0.037(2) 0.0259(14)
C7 0.038(2) 0.065(2) 0.158(4) -0.068(2) -0.041(2) 0.0222(13)
C8 0.0253(12) 0.0236(8) 0.0254(11) 0.0023(7) -0.0038(9) 0.0025(7)
C9 0.0363(14) 0.0370(9) 0.0278(11) 0.0025(8) -0.0040(10) -0.0021(8)
C10 0.044(2) 0.0503(12) 0.0339(12) 0.0177(9) 0.0013(11) -0.0020(10)
C11 0.0407(15) 0.0322(10) 0.058(2) 0.0179(9) -0.0027(13) -0.0027(9)
C12 0.049(2) 0.0236(9) 0.053(2) 0.0009(8) -0.0066(12) -0.0016(8)
C13 0.0436(14) 0.0252(9) 0.0313(12) -0.0007(7) -0.0028(10) 0.0031(8)
C14 0.0279(13) 0.0309(9) 0.0569(15) -0.0090(9) -0.0003(11) 0.0023(8)
C15 0.066(2) 0.063(2) 0.079(2) -0.0100(14) -0.031(2) 0.0270(14)
C16 0.048(2) 0.0523(13) 0.084(2) -0.0080(13) 0.026(2) 0.0067(11)
O2 0.0348(9) 0.0299(6) 0.0369(9) -0.0090(5) 0.0030(7) 0.0011(6)
O3 0.0448(11) 0.0358(8) 0.0451(10) 0.0064(6) 0.0136(8) 0.0055(7)
O4 0.0345(10) 0.0336(7) 0.0816(13) -0.0150(7) -0.0067(9) -0.0012(6)
O5 0.0485(13) 0.0374(8) 0.096(2) 0.0174(8) 0.0235(12) 0.0008(8)

loop_
_atom_site_label
_atom_site_type_symbol
_atom_site_fract_x
_atom_site_fract_y
_atom_site_fract_z
_atom_site_U_iso_or_equiv
_atom_site_thermal_displace_type
_atom_site_occupancy
_atom_site_calc_flag
_atom_site_refinement_flags
P1 P 0.06509(3) 0.98584(3) 0.09799(2) 0.02197(14) Uani 1 d .
O1 O 0.02745(9) 1.09661(10) 0.13220(7) 0.0298(3) Uani 1 d .
C1 C 0.04848(12) 0.99244(14) 0.00830(9) 0.0239(4) Uani 1 d .
H1A H 0.08135(12) 1.06179(14) -0.01060(9) 0.029 Uiso 1 calc R
H1B H 0.07049(12) 0.91681(14) -0.01264(9) 0.029 Uiso 1 calc R
C2 C 0.17967(14) 0.97418(14) 0.11162(10) 0.0283(5) Uani 1 d .
C3 C 0.2224(2) 1.0555(2) 0.15257(13) 0.0500(7) Uani 1 d .
H3A H 0.1908(2) 1.1192(2) 0.17358(13) 0.060 Uiso 1 calc R
C4 C 0.3105(2) 1.0457(2) 0.16351(15) 0.0604(8) Uani 1 d .
H4 H 0.3386(2) 1.1026(2) 0.19206(15) 0.073 Uiso 1 calc R
C5 C 0.3576(2) 0.9556(2) 0.13395(14) 0.0495(7) Uani 1 d .
H5A H 0.4179(2) 0.9485(2) 0.14216(14) 0.059 Uiso 1 calc R
C6 C 0.3159(2) 0.8750(3) 0.0919(2) 0.0952(14) Uani 1 d .
H6 H 0.3481(2) 0.8126(3) 0.0703(2) 0.114 Uiso 1 calc R
C7 C 0.2287(2) 0.8839(2) 0.0808(2) 0.0868(13) Uani 1 d .
H7 H 0.2012(2) 0.8275(2) 0.0517(2) 0.104 Uiso 1 calc R
C8 C 0.01562(13) 0.84651(14) 0.12780(10) 0.0248(4) Uani 1 d .
C9 C -0.00491(15) 0.8395(2) 0.19566(11) 0.0337(5) Uani 1 d .
H9 H 0.00626(15) 0.9068(2) 0.22435(11) 0.040 Uiso 1 calc R
C10 C -0.0418(2) 0.7340(2) 0.22161(12) 0.0426(6) Uani 1 d .
H10 H -0.0547(2) 0.7288(2) 0.26818(12) 0.051 Uiso 1 calc R
C11 C -0.0599(2) 0.6364(2) 0.17989(13) 0.0436(6) Uani 1 d .
H11 H -0.0859(2) 0.5651(2) 0.19777(13) 0.052 Uiso 1 calc R
C12 C -0.0400(2) 0.6425(2) 0.11234(12) 0.0420(6) Uani 1 d .
H12 H -0.0526(2) 0.5755(2) 0.08385(12) 0.050 Uiso 1 calc R
C13 C -0.00156(14) 0.7467(2) 0.08581(11) 0.0334(5) Uani 1 d .
H13 H 0.01299(14) 0.7502(2) 0.03948(11) 0.040 Uiso 1 calc R
C14 C -0.17761(15) 0.2990(2) 0.12690(13) 0.0386(6) Uani 1 d .
C15 C -0.2157(2) 0.3611(2) 0.0657(2) 0.0695(9) Uani 1 d .
H15A H -0.1779(7) 0.3475(16) 0.0269(3) 0.104 Uiso 1 calc R
H15B H -0.2207(13) 0.4486(4) 0.0743(4) 0.104 Uiso 1 calc R
H15C H -0.2732(6) 0.3273(14) 0.0565(6) 0.104 Uiso 1 calc R
C16 C -0.2248(2) 0.3288(2) 0.1915(2) 0.0613(8) Uani 1 d .
H16A H -0.1939(7) 0.2925(15) 0.2295(2) 0.092 Uiso 1 calc R
H16B H -0.2837(4) 0.2960(15) 0.1895(4) 0.092 Uiso 1 calc R
H16C H -0.2273(11) 0.4173(2) 0.1973(5) 0.092 Uiso 1 calc R
O2 O -0.09133(10) 0.33751(10) 0.14034(7) 0.0338(4) Uani 1 d .
O3 O -0.03631(11) 0.31275(13) 0.08203(8) 0.0419(4) Uani 1 d .
H3 H -0.0148(18) 0.2492(24) 0.0923(14) 0.055(8) Uiso 1 d .
O4 O -0.17873(11) 0.17273(12) 0.10980(10) 0.0499(5) Uani 1 d .
O5 O -0.14969(14) 0.10110(13) 0.16717(11) 0.0605(6) Uani 1 d .
H5 H -0.0934(22) 0.1012(24) 0.1619(16) 0.073(10) Uiso 1 d .

loop_
_atom_type_symbol
_atom_type_description
_atom_type_scat_dispersion_real
_atom_type_scat_dispersion_imag
_atom_type_scat_source
C C 0.0033 0.0016 'International Tables Vol C Tables 4.2.6.8 and 6.1.1.4'
H H 0.0000 0.0000 'International Tables Vol C Tables 4.2.6.8 and 6.1.1.4'
O O 0.0106 0.0060 'International Tables Vol C Tables 4.2.6.8 and 6.1.1.4'
P P 0.1023 0.0942 'International Tables Vol C Tables 4.2.6.8 and 6.1.1.4'

loop_
_geom_angle_atom_site_label_1
_geom_angle_atom_site_label_2
_geom_angle_atom_site_label_3
_geom_angle
_geom_angle_site_symmetry_1
O1 P1 C2 111.63(8) .
O1 P1 C1 111.02(8) .
C2 P1 C1 107.01(9) .
O1 P1 C8 111.77(9) .
C2 P1 C8 107.83(8) .
C1 P1 C8 107.34(8) .
C1 C1 P1 110.7(2) 5_575
C1 C1 H1A 109.50(12) 5_575
P1 C1 H1A 109.50(6) .
C1 C1 H1B 109.50(12) 5_575
P1 C1 H1B 109.50(5) .
H1A C1 H1B 108.1 .
C3 C2 C7 117.6(2) .
C3 C2 P1 121.0(2) .
C7 C2 P1 121.4(2) .
C2 C3 C4 120.9(2) .
C2 C3 H3A 119.53(14) .
C4 C3 H3A 119.53(13) .
C5 C4 C3 121.0(2) .
C5 C4 H4 119.5(2) .
C3 C4 H4 119.52(13) .
C4 C5 C6 118.7(2) .
C4 C5 H5A 120.7(2) .
C6 C5 H5A 120.7(2) .
C7 C6 C5 120.8(2) .
C7 C6 H6 119.6(2) .
C5 C6 H6 119.6(2) .
C6 C7 C2 121.1(2) .
C6 C7 H7 119.4(2) .
C2 C7 H7 119.45(14) .
C9 C8 C13 119.5(2) .
C9 C8 P1 117.49(13) .
C13 C8 P1 123.02(15) .
C8 C9 C10 120.0(2) .
C8 C9 H9 119.98(10) .
C10 C9 H9 119.98(14) .
C11 C10 C9 120.3(2) .
C11 C10 H10 119.84(13) .
C9 C10 H10 119.84(13) .
C12 C11 C10 120.1(2) .
C12 C11 H11 119.93(11) .
C10 C11 H11 119.93(13) .
C11 C12 C13 120.2(2) .
C11 C12 H12 119.88(11) .
C13 C12 H12 119.88(13) .
C12 C13 C8 119.8(2) .
C12 C13 H13 120.12(13) .
C8 C13 H13 120.12(11) .
O2 C14 O4 110.2(2) .
O2 C14 C16 103.1(2) .
O4 C14 C16 114.0(2) .
O2 C14 C15 112.4(2) .
O4 C14 C15 104.0(2) .
C16 C14 C15 113.4(2) .
C14 C15 H15A 109.5(2) .
C14 C15 H15B 109.47(13) .
H15A C15 H15B 109.5 .
C14 C15 H15C 109.5(2) .
H15A C15 H15C 109.5 .
H15B C15 H15C 109.5 .
C14 C16 H16A 109.47(15) .
C14 C16 H16B 109.47(14) .
H16A C16 H16B 109.5 .
C14 C16 H16C 109.47(12) .
H16A C16 H16C 109.5 .
H16B C16 H16C 109.5 .
C14 O2 O3 109.82(15) .
O2 O3 H3 101.6(20) .
C14 O4 O5 109.5(2) .
O4 O5 H5 102.2(21) .

loop_
_geom_bond_atom_site_label_1
_geom_bond_atom_site_label_2
_geom_bond_distance
_geom_bond_site_symmetry_2
P1 O1 1.5112(12) .
P1 C2 1.795(2) .
P1 C1 1.805(2) .
P1 C8 1.811(2) .
C1 C1 1.543(4) 5_575
C1 H1A 0.99 .
C1 H1B 0.99 .
C2 C3 1.377(3) .
C2 C7 1.390(3) .
C3 C4 1.382(4) .
C3 H3A 0.95 .
C4 C5 1.362(4) .
C4 H4 0.95 .
C5 C6 1.379(4) .
C5 H5A 0.95 .
C6 C7 1.368(4) .
C6 H6 0.95 .
C7 H7 0.95 .
C8 C9 1.390(3) .
C8 C13 1.404(3) .
C9 C10 1.392(3) .
C9 H9 0.95 .
C10 C11 1.384(3) .
C10 H10 0.95 .
C11 C12 1.381(3) .
C11 H11 0.95 .
C12 C13 1.393(3) .
C12 H12 0.95 .
C13 H13 0.95 .
C14 O2 1.424(3) .
C14 O4 1.428(2) .
C14 C16 1.514(4) .
C14 C15 1.515(4) .
C15 H15A 0.98 .
C15 H15B 0.98 .
C15 H15C 0.98 .
C16 H16A 0.98 .
C16 H16B 0.98 .
C16 H16C 0.98 .
O2 O3 1.464(2) .
O3 H3 0.80(3) .
O4 O5 1.458(3) .
O5 H5 0.88(3) .
